data_2211837
loop_
_publ_author_name
'Bo Liu'
'Li Feng'
'Shi Zhou'
'Chuan-Bi Li'
'Wei Zhou'

_publ_section_title
;
 Poly[diammonium
 diaquahexahydroxyoctadecaoxodisodiohexamolybdonickelate(II)]
;
_journal_coeditor_code HB2232
_journal_issue 1
_journal_name_full 'Acta Crystallographica Section E'
_journal_page_first i14
_journal_page_last i15
_journal_paper_doi 10.1107/S1600536806053761
_journal_volume 63
_journal_year 2007
_chemical_formula_iupac '(N H4)2 [Na2 Ni (O H)6 Mo6 O18], 2H2 O'
_chemical_formula_moiety 'H18 Mo6 N2 Ni O26, 2(H2 Na O), 2(H2 O)'
_chemical_formula_sum 'H26 Mo6 N2 Na2 Ni O30'
_chemical_formula_weight 1214.54
_chemical_name_systematic
;
Poly[diammonium hexahydroxyoctadecaoxodisodiohexamolybdonickelate dihydrate]
;
_space_group_IT_number 14
_symmetry_cell_setting monoclinic
_symmetry_space_group_name_Hall '-P 2ybc'
_symmetry_space_group_name_H-M 'P 1 21/c 1'
_atom_sites_solution_hydrogens geom
_atom_sites_solution_primary direct
_atom_sites_solution_secondary difmap
_audit_creation_method SHELXL-97
_cell_angle_alpha 90.000
_cell_angle_beta 116.223(4)
_cell_angle_gamma 90.000
_cell_formula_units_Z 2
_cell_length_a 11.7792(10)
_cell_length_b 10.9353(9)
_cell_length_c 11.7793(10)
_cell_measurement_reflns_used 7685
_cell_measurement_temperature 296(2)
_cell_measurement_theta_max 0.678
_cell_measurement_theta_min 0.342
_cell_volume 1361.1(2)
_computing_cell_refinement 'SAINT (Bruker, 2002)'
_computing_data_collection 'SMART (Bruker, 2002)'
_computing_data_reduction SAINT
_computing_molecular_graphics 'DIAMOND (Brandenburg, 1999)'
_computing_publication_material SHELXTL
_computing_structure_refinement SHELXTL
_computing_structure_solution 'SHELXTL (Bruker, 1997)'
_diffrn_ambient_temperature 296(2)
_diffrn_measured_fraction_theta_full 0.992
_diffrn_measured_fraction_theta_max 0.992
_diffrn_measurement_device_type 'Bruker SMART CCD APEX II'
_diffrn_measurement_method \w
_diffrn_radiation_monochromator graphite
_diffrn_radiation_source 'fine-focus sealed tube'
_diffrn_radiation_type MoK\a
_diffrn_radiation_wavelength 0.71073
_diffrn_reflns_av_R_equivalents 0.0362
_diffrn_reflns_av_sigmaI/netI 0.0619
_diffrn_reflns_limit_h_max 14
_diffrn_reflns_limit_h_min -13
_diffrn_reflns_limit_k_max 13
_diffrn_reflns_limit_k_min -13
_diffrn_reflns_limit_l_max 14
_diffrn_reflns_limit_l_min -12
_diffrn_reflns_number 7181
_diffrn_reflns_theta_full 26.02
_diffrn_reflns_theta_max 26.02
_diffrn_reflns_theta_min 1.93
_exptl_absorpt_coefficient_mu 3.502
_exptl_absorpt_correction_T_max 0.680
_exptl_absorpt_correction_T_min 0.605
_exptl_absorpt_correction_type multi-scan
_exptl_absorpt_process_details '(SADABS; Bruker, 2002)'
_exptl_crystal_colour 'light green'
_exptl_crystal_density_diffrn 2.964
_exptl_crystal_density_method 'not measured'
_exptl_crystal_description block
_exptl_crystal_F_000 1164
_exptl_crystal_size_max 0.164
_exptl_crystal_size_mid 0.120
_exptl_crystal_size_min 0.112
_refine_diff_density_max 0.751
_refine_diff_density_min -0.672
_refine_ls_extinction_method none
_refine_ls_goodness_of_fit_ref 0.948
_refine_ls_hydrogen_treatment constr
_refine_ls_matrix_type full
_refine_ls_number_parameters 187
_refine_ls_number_reflns 2674
_refine_ls_number_restraints 0
_refine_ls_restrained_S_all 0.946
_refine_ls_R_factor_all 0.0763
_refine_ls_R_factor_gt 0.0558
_refine_ls_shift/su_max 0.000
_refine_ls_shift/su_mean 0.000
_refine_ls_structure_factor_coef Fsqd
_refine_ls_weighting_details 'calc w=1/[\s^2^(Fo^2^)+(0.038P)^2^] where P=(Fo^2^+2Fc^2^)/3'
_refine_ls_weighting_scheme calc
_refine_ls_wR_factor_gt 0.0918
_refine_ls_wR_factor_ref 0.0978
_reflns_number_gt 1396
_reflns_number_total 2674
_reflns_threshold_expression I>2\s(I)
_cod_data_source_file hb2232.cif
_cod_data_source_block I
_cod_original_sg_symbol_Hall '-P 2yc'
_cod_original_sg_symbol_H-M 'P 21/c'
_cod_database_code 2211837
_cod_database_fobs_code 2211837

loop_
_symmetry_equiv_pos_as_xyz
'x, y, z'
'-x, y+1/2, -z+1/2'
'-x, -y, -z'
'x, -y-1/2, z-1/2'

loop_
_atom_site_type_symbol
_atom_site_label
_atom_site_fract_x
_atom_site_fract_y
_atom_site_fract_z
_atom_site_U_iso_or_equiv
_atom_site_adp_type
_atom_site_calc_flag
_atom_site_refinement_flags
_atom_site_occupancy
Ni Ni 0.5000 0.0000 0.0000 0.0203(5) Uani d S 1
Mo Mo1 0.66140(9) 0.23128(9) 0.17284(9) 0.0236(3) Uani d . 1
Mo Mo2 0.18736(9) 0.00712(9) -0.13713(10) 0.0254(3) Uani d . 1
Mo Mo3 0.34982(9) 0.23942(9) 0.03826(9) 0.0234(3) Uani d . 1
Na Na 0.9161(9) 0.3036(9) 0.0681(10) 0.041(2) Uani d . 1
O O1 0.6445(7) 0.1090(6) 0.0168(7) 0.0209(18) Uani d . 1
H H1 0.6418 0.1459 -0.0501 0.025 Uiso d R 1
O O2 0.5023(7) 0.1086(6) 0.1401(7) 0.0216(18) Uani d . 1
H H2 0.5026 0.0683 0.2045 0.026 Uiso d R 1
O O3 0.3572(7) 0.1142(6) -0.1057(7) 0.0225(19) Uani d . 1
H H3 0.3600 0.1514 -0.1701 0.027 Uiso d R 1
O O4 0.7677(7) 0.0902(7) 0.2457(7) 0.028(2) Uani d . 1
O O5 0.7639(7) 0.3216(6) 0.1453(8) 0.033(2) Uani d . 1
O O6 0.6677(7) 0.2872(7) 0.3064(7) 0.032(2) Uani d . 1
O O7 0.5069(7) 0.3068(6) 0.0507(7) 0.0244(19) Uani d . 1
O O8 0.3515(7) 0.2902(7) 0.1731(7) 0.032(2) Uani d . 1
O O9 0.2531(7) 0.3397(7) -0.0730(8) 0.033(2) Uani d . 1
O O10 0.2343(7) 0.1050(6) 0.0124(7) 0.0259(19) Uani d . 1
O O11 0.0886(7) 0.1044(7) -0.2473(8) 0.036(2) Uani d . 1
O O12 0.0900(7) -0.0897(7) -0.1066(8) 0.039(2) Uani d . 1
O OW1 0.9912(11) 0.2577(10) -0.0731(11) 0.048(2) Uani d . 1
H HW1A 0.9470 0.2645 -0.1555 0.057 Uiso d R 1
H HW1B 1.0551 0.2294 -0.0796 0.057 Uiso d R 1
O OW2 0.4796(9) 0.0467(7) 0.3465(8) 0.053(3) Uani d . 1
H HW2A 0.4068 0.0235 0.3251 0.064 Uiso d R 1
H HW2B 0.5186 -0.0010 0.4165 0.064 Uiso d R 1
O OW3 0.8692(9) 0.4746(10) -0.0089(9) 0.082(4) Uani d . 1
H HW3A 0.8921 0.5422 0.0318 0.099 Uiso d R 1
H HW3B 0.8691 0.4982 -0.0770 0.099 Uiso d R 1
N N 0.1695(9) 0.0346(8) 0.1939(9) 0.040(3) Uani d . 1
H HN1 0.2009 0.0386 0.1421 0.048 Uiso d R 1
H HN2 0.2021 0.1014 0.2474 0.048 Uiso d R 1
H HN3 0.2019 -0.0199 0.2500 0.048 Uiso d R 1
H HN4 0.0901 0.0386 0.1589 0.048 Uiso d R 1

loop_
_atom_site_aniso_label
_atom_site_aniso_U_11
_atom_site_aniso_U_22
_atom_site_aniso_U_33
_atom_site_aniso_U_12
_atom_site_aniso_U_13
_atom_site_aniso_U_23
Ni 0.0232(12) 0.0228(11) 0.0154(11) -0.0013(10) 0.0090(9) -0.0017(10)
Mo1 0.0287(6) 0.0229(6) 0.0181(6) -0.0044(5) 0.0094(5) -0.0062(5)
Mo2 0.0227(6) 0.0285(6) 0.0215(6) 0.0015(6) 0.0066(5) -0.0025(5)
Mo3 0.0294(6) 0.0221(6) 0.0189(6) 0.0040(5) 0.0108(5) -0.0011(5)
Na 0.041(2) 0.040(2) 0.042(2) -0.0002(10) 0.0175(14) 0.0002(10)
O1 0.029(5) 0.018(4) 0.014(4) 0.002(3) 0.007(4) 0.004(3)
O2 0.028(5) 0.024(4) 0.011(4) 0.000(4) 0.007(4) 0.001(3)
O3 0.024(5) 0.021(4) 0.014(4) 0.002(4) 0.000(4) -0.002(3)
O4 0.031(5) 0.036(5) 0.014(4) 0.000(4) 0.008(4) -0.001(4)
O5 0.032(5) 0.029(5) 0.041(6) -0.002(4) 0.018(5) -0.004(4)
O6 0.040(5) 0.032(5) 0.019(5) -0.001(4) 0.009(4) -0.020(4)
O7 0.026(5) 0.025(4) 0.023(5) 0.004(4) 0.012(4) 0.003(4)
O8 0.042(6) 0.035(5) 0.021(5) 0.006(4) 0.015(4) -0.009(4)
O9 0.035(6) 0.037(5) 0.030(5) 0.007(4) 0.016(4) 0.005(4)
O10 0.027(5) 0.032(5) 0.020(5) 0.002(4) 0.011(4) -0.004(4)
O11 0.033(6) 0.043(5) 0.024(5) 0.017(4) 0.005(4) 0.000(4)
O12 0.028(6) 0.047(5) 0.040(6) -0.003(4) 0.013(5) -0.009(5)
OW1 0.048(3) 0.049(3) 0.048(3) 0.0015(10) 0.0226(15) -0.0011(10)
OW2 0.100(9) 0.037(5) 0.030(6) 0.002(5) 0.035(6) 0.008(4)
OW3 0.077(9) 0.118(10) 0.042(7) -0.013(7) 0.019(6) -0.023(7)
N 0.037(7) 0.058(7) 0.028(6) 0.003(6) 0.019(5) 0.003(6)

loop_
_atom_type_symbol
_atom_type_description
_atom_type_scat_dispersion_real
_atom_type_scat_dispersion_imag
_atom_type_scat_source
Ni Ni 0.3393 1.1124 'International Tables Vol C Tables 4.2.6.8 and 6.1.1.4'
Mo Mo -1.6832 0.6857 'International Tables Vol C Tables 4.2.6.8 and 6.1.1.4'
Na Na 0.0362 0.0249 'International Tables Vol C Tables 4.2.6.8 and 6.1.1.4'
O O 0.0106 0.0060 'International Tables Vol C Tables 4.2.6.8 and 6.1.1.4'
N N 0.0061 0.0033 'International Tables Vol C Tables 4.2.6.8 and 6.1.1.4'
H H 0.0000 0.0000 'International Tables Vol C Tables 4.2.6.8 and 6.1.1.4'

loop_
_geom_angle_atom_site_label_1
_geom_angle_atom_site_label_2
_geom_angle_atom_site_label_3
_geom_angle_site_symmetry_1
_geom_angle_site_symmetry_3
_geom_angle
_geom_angle_publ_flag
O1 Ni O1 . 3_655 180.0 n
O1 Ni O3 . 3_655 82.4(3) n
O1 Ni O3 3_655 3_655 97.6(3) n
O1 Ni O3 . . 97.6(3) n
O1 Ni O3 3_655 . 82.4(3) n
O3 Ni O3 3_655 . 180.0 n
O1 Ni O2 . 3_655 97.7(3) n
O1 Ni O2 3_655 3_655 82.3(3) n
O3 Ni O2 3_655 3_655 81.2(3) n
O3 Ni O2 . 3_655 98.8(3) n
O1 Ni O2 . . 82.3(3) n
O1 Ni O2 3_655 . 97.7(3) n
O3 Ni O2 3_655 . 98.8(3) n
O3 Ni O2 . . 81.2(3) n
O2 Ni O2 3_655 . 180.0 n
O6 Mo1 O5 . . 103.2(4) n
O6 Mo1 O4 . . 97.2(3) n
O5 Mo1 O4 . . 100.0(3) n
O6 Mo1 O7 . . 100.4(3) n
O5 Mo1 O7 . . 97.2(4) n
O4 Mo1 O7 . . 151.9(3) n
O6 Mo1 O2 . . 94.0(3) n
O5 Mo1 O2 . . 160.9(3) n
O4 Mo1 O2 . . 85.7(3) n
O7 Mo1 O2 . . 71.4(3) n
O6 Mo1 O1 . . 164.1(3) n
O5 Mo1 O1 . . 90.2(3) n
O4 Mo1 O1 . . 71.9(3) n
O7 Mo1 O1 . . 86.0(3) n
O2 Mo1 O1 . . 74.2(3) n
O11 Mo2 O12 . . 104.7(4) n
O11 Mo2 O4 . 3_655 97.9(4) n
O12 Mo2 O4 . 3_655 101.9(4) n
O11 Mo2 O10 . . 100.1(3) n
O12 Mo2 O10 . . 95.7(4) n
O4 Mo2 O10 3_655 . 150.7(3) n
O11 Mo2 O3 . . 93.5(3) n
O12 Mo2 O3 . . 159.4(3) n
O4 Mo2 O3 3_655 . 84.8(3) n
O10 Mo2 O3 . . 71.2(3) n
O11 Mo2 O1 . 3_655 163.4(3) n
O12 Mo2 O1 . 3_655 90.2(3) n
O4 Mo2 O1 3_655 3_655 71.3(3) n
O10 Mo2 O1 . 3_655 85.4(3) n
O3 Mo2 O1 . 3_655 73.3(2) n
O8 Mo3 O9 . . 103.9(4) n
O8 Mo3 O10 . . 96.6(3) n
O9 Mo3 O10 . . 100.6(3) n
O8 Mo3 O7 . . 101.0(3) n
O9 Mo3 O7 . . 96.0(3) n
O10 Mo3 O7 . . 152.1(3) n
O8 Mo3 O2 . . 92.0(3) n
O9 Mo3 O2 . . 161.6(3) n
O10 Mo3 O2 . . 86.5(3) n
O7 Mo3 O2 . . 71.5(3) n
O8 Mo3 O3 . . 160.9(3) n
O9 Mo3 O3 . . 92.8(3) n
O10 Mo3 O3 . . 70.9(3) n
O7 Mo3 O3 . . 86.2(3) n
O2 Mo3 O3 . . 73.4(3) n
OW3 Na OW1 . . 89.6(6) n
OW3 Na O5 . . 89.6(5) n
OW1 Na O5 . . 156.6(6) n
OW3 Na O12 . 3_655 162.6(6) n
OW1 Na O12 . 3_655 88.7(5) n
O5 Na O12 . 3_655 85.2(4) n
OW3 Na O11 . 4_666 88.5(5) n
OW1 Na O11 . 4_666 107.7(5) n
O5 Na O11 . 4_666 95.6(5) n
O12 Na O11 3_655 4_666 108.5(5) n
OW3 Na HW3A . . 15.3 n
OW1 Na HW3A . . 98.6 n
O5 Na HW3A . . 86.2 n
O12 Na HW3A 3_655 . 171.3 n
O11 Na HW3A 4_666 . 74.0 n
OW3 Na HW3B . . 15.0 n
OW1 Na HW3B . . 74.9 n
O5 Na HW3B . . 101.9 n
O12 Na HW3B 3_655 . 154.1 n
O11 Na HW3B 4_666 . 95.6 n
HW3A Na HW3B . . 28.1 n
Ni O1 Mo1 . . 101.6(3) n
Ni O1 Mo2 . 3_655 101.4(3) n
Mo1 O1 Mo2 . 3_655 95.0(3) n
Ni O1 H1 . . 119.5 n
Mo1 O1 H1 . . 115.2 n
Mo2 O1 H1 3_655 . 120.0 n
Ni O2 Mo3 . . 103.0(3) n
Ni O2 Mo1 . . 101.8(3) n
Mo3 O2 Mo1 . . 97.3(3) n
Ni O2 H2 . . 113.9 n
Mo3 O2 H2 . . 119.4 n
Mo1 O2 H2 . . 118.6 n
Ni O3 Mo2 . . 102.8(3) n
Ni O3 Mo3 . . 102.4(3) n
Mo2 O3 Mo3 . . 96.7(3) n
Ni O3 H3 . . 118.8 n
Mo2 O3 H3 . . 118.7 n
Mo3 O3 H3 . . 114.0 n
Mo2 O4 Mo1 3_655 . 117.7(4) n
Mo1 O5 Na . . 138.9(5) n
Mo3 O7 Mo1 . . 116.6(4) n
Mo2 O10 Mo3 . . 117.7(4) n
Mo2 O11 Na . 4_465 165.1(5) n
Mo2 O12 Na . 3_655 136.4(5) n
Na OW1 HW1A . . 124.1 n
Na OW1 HW1B . . 143.1 n
HW1A OW1 HW1B . . 92.7 n
HW2A OW2 HW2B . . 98.2 n
Na OW3 HW3A . . 125.7 n
Na OW3 HW3B . . 126.1 n
HW3A OW3 HW3B . . 97.8 n
HN1 N HN2 . . 105.5 n
HN1 N HN3 . . 114.3 n
HN2 N HN3 . . 96.6 n
HN1 N HN4 . . 113.0 n
HN2 N HN4 . . 109.2 n
HN3 N HN4 . . 116.2 n

loop_
_geom_bond_atom_site_label_1
_geom_bond_atom_site_label_2
_geom_bond_site_symmetry_2
_geom_bond_distance
_geom_bond_publ_flag
Ni O1 . 2.015(7) y
Ni O3 . 2.022(7) y
Ni O2 . 2.023(7) y
Ni O1 3_655 2.015(7) y
Ni O3 3_655 2.022(7) y
Ni O2 3_655 2.023(7) y
Mo1 O6 . 1.659(7) y
Mo1 O5 . 1.698(8) y
Mo1 O4 . 1.933(7) y
Mo1 O7 . 1.937(7) y
Mo1 O2 . 2.196(7) y
Mo1 O1 . 2.209(7) y
Mo2 O11 . 1.684(8) y
Mo2 O12 . 1.712(8) y
Mo2 O4 3_655 1.909(8) y
Mo2 O10 . 1.922(7) y
Mo2 O3 . 2.204(7) y
Mo2 O1 3_655 2.250(7) y
Mo3 O8 . 1.674(7) y
Mo3 O9 . 1.702(7) y
Mo3 O10 . 1.934(7) y
Mo3 O7 . 1.935(7) y
Mo3 O2 . 2.193(7) y
Mo3 O3 . 2.211(7) y
Na OW3 . 2.045(14) y
Na OW1 . 2.258(16) y
Na O5 . 2.350(13) y
Na O12 3_655 2.389(13) y
Na O11 4_666 2.442(13) y
O1 H1 . 0.8740 n
O2 H2 . 0.8764 n
O3 H3 . 0.8742 n
OW1 HW1A . 0.8794 n
OW1 HW1B . 0.8487 n
OW2 HW2A . 0.8195 n
OW2 HW2B . 0.9100 n
OW3 HW3A . 0.8577 n
OW3 HW3B . 0.8422 n
N HN1 . 0.8438 n
N HN2 . 0.9301 n
N HN3 . 0.8446 n
N HN4 . 0.8406 n

loop_
_geom_hbond_atom_site_label_D
_geom_hbond_atom_site_label_H
_geom_hbond_atom_site_label_A
_geom_hbond_site_symmetry_A
_geom_hbond_distance_DH
_geom_hbond_distance_HA
_geom_hbond_distance_DA
_geom_hbond_angle_DHA
N HN1 O10 . 0.84 1.88 2.681(12) 157
N HN2 O9 4_566 0.93 2.03 2.830(12) 143
N HN3 O5 2_645 0.84 2.06 2.883(12) 164
N HN4 O12 3 0.84 2.01 2.826(12) 164
O1 H1 O6 4_565 0.87 1.98 2.847(10) 169
O2 H2 OW2 . 0.88 1.82 2.649(11) 156
O3 H3 O8 4_565 0.87 1.91 2.781(11) 171
OW1 HW1B O10 1_655 0.85 2.34 3.074(14) 146
OW2 HW2B O7 2_645 0.91 2.18 2.864(10) 131
OW3 HW3A O9 3_665 0.86 2.36 2.891(13) 121
OW3 HW3B O4 4_565 0.84 2.13 2.690(12) 124

loop_
_geom_torsion_atom_site_label_1
_geom_torsion_atom_site_label_2
_geom_torsion_atom_site_label_3
_geom_torsion_atom_site_label_4
_geom_torsion_site_symmetry_1
_geom_torsion_site_symmetry_4
_geom_torsion
_geom_torsion_publ_flag
O3 Ni O1 Mo1 3_655 . -98.5(3) n
O3 Ni O1 Mo1 . . 81.5(3) n
O2 Ni O1 Mo1 3_655 . -178.5(3) n
O2 Ni O1 Mo1 . . 1.5(3) n
O3 Ni O1 Mo2 3_655 3_655 -0.9(3) n
O3 Ni O1 Mo2 . 3_655 179.1(3) n
O2 Ni O1 Mo2 3_655 3_655 -80.9(3) n
O2 Ni O1 Mo2 . 3_655 99.1(3) n
O6 Mo1 O1 Ni . . 41.5(13) n
O5 Mo1 O1 Ni . . -170.3(3) n
O4 Mo1 O1 Ni . . 89.2(3) n
O7 Mo1 O1 Ni . . -73.2(3) n
O2 Mo1 O1 Ni . . -1.4(3) n
O6 Mo1 O1 Mo2 . 3_655 -61.3(12) n
O5 Mo1 O1 Mo2 . 3_655 86.9(3) n
O4 Mo1 O1 Mo2 . 3_655 -13.5(3) n
O7 Mo1 O1 Mo2 . 3_655 -176.0(3) n
O2 Mo1 O1 Mo2 . 3_655 -104.2(3) n
O1 Ni O2 Mo3 . . 98.9(3) n
O1 Ni O2 Mo3 3_655 . -81.1(3) n
O3 Ni O2 Mo3 3_655 . 180.0(3) n
O3 Ni O2 Mo3 . . 0.0(3) n
O1 Ni O2 Mo1 . . -1.5(3) n
O1 Ni O2 Mo1 3_655 . 178.5(3) n
O3 Ni O2 Mo1 3_655 . 79.6(3) n
O3 Ni O2 Mo1 . . -100.4(3) n
O8 Mo3 O2 Ni . . 167.5(4) n
O9 Mo3 O2 Ni . . -42.6(11) n
O10 Mo3 O2 Ni . . 71.1(3) n
O7 Mo3 O2 Ni . . -91.5(3) n
O3 Mo3 O2 Ni . . 0.0(3) n
O8 Mo3 O2 Mo1 . . -88.5(3) n
O9 Mo3 O2 Mo1 . . 61.4(11) n
O10 Mo3 O2 Mo1 . . 175.0(3) n
O7 Mo3 O2 Mo1 . . 12.5(3) n
O3 Mo3 O2 Mo1 . . 104.0(3) n
O6 Mo1 O2 Ni . . -167.9(3) n
O5 Mo1 O2 Ni . . 37.4(10) n
O4 Mo1 O2 Ni . . -70.9(3) n
O7 Mo1 O2 Ni . . 92.5(3) n
O1 Mo1 O2 Ni . . 1.4(3) n
O6 Mo1 O2 Mo3 . . 87.2(3) n
O5 Mo1 O2 Mo3 . . -67.5(10) n
O4 Mo1 O2 Mo3 . . -175.9(3) n
O7 Mo1 O2 Mo3 . . -12.5(3) n
O1 Mo1 O2 Mo3 . . -103.5(3) n
O1 Ni O3 Mo2 . . 179.1(3) n
O1 Ni O3 Mo2 3_655 . -0.9(3) n
O2 Ni O3 Mo2 3_655 . 80.1(3) n
O2 Ni O3 Mo2 . . -99.9(3) n
O1 Ni O3 Mo3 . . -81.0(3) n
O1 Ni O3 Mo3 3_655 . 99.0(3) n
O2 Ni O3 Mo3 3_655 . -180.0(3) n
O2 Ni O3 Mo3 . . 0.0(3) n
O11 Mo2 O3 Ni . . -168.8(4) n
O12 Mo2 O3 Ni . . 38.9(10) n
O4 Mo2 O3 Ni 3_655 . -71.2(3) n
O10 Mo2 O3 Ni . . 91.7(4) n
O1 Mo2 O3 Ni 3_655 . 0.8(3) n
O11 Mo2 O3 Mo3 . . 86.8(3) n
O12 Mo2 O3 Mo3 . . -65.5(9) n
O4 Mo2 O3 Mo3 3_655 . -175.6(3) n
O10 Mo2 O3 Mo3 . . -12.7(3) n
O1 Mo2 O3 Mo3 3_655 . -103.5(3) n
O8 Mo3 O3 Ni . . -41.4(11) n
O9 Mo3 O3 Ni . . 167.7(4) n
O10 Mo3 O3 Ni . . -92.1(4) n
O7 Mo3 O3 Ni . . 71.8(3) n
O2 Mo3 O3 Ni . . 0.0(3) n
O8 Mo3 O3 Mo2 . . 63.4(10) n
O9 Mo3 O3 Mo2 . . -87.6(3) n
O10 Mo3 O3 Mo2 . . 12.7(3) n
O7 Mo3 O3 Mo2 . . 176.5(3) n
O2 Mo3 O3 Mo2 . . 104.7(3) n
O6 Mo1 O4 Mo2 . 3_655 -173.7(4) n
O5 Mo1 O4 Mo2 . 3_655 -68.8(5) n
O7 Mo1 O4 Mo2 . 3_655 57.9(8) n
O2 Mo1 O4 Mo2 . 3_655 92.9(4) n
O1 Mo1 O4 Mo2 . 3_655 18.1(4) n
O6 Mo1 O5 Na . . 141.9(7) n
O4 Mo1 O5 Na . . 42.0(8) n
O7 Mo1 O5 Na . . -115.6(8) n
O2 Mo1 O5 Na . . -64.1(13) n
O1 Mo1 O5 Na . . -29.6(8) n
OW3 Na O5 Mo1 . . 146.3(7) n
OW1 Na O5 Mo1 . . 58.2(18) n
O12 Na O5 Mo1 3_655 . -17.1(8) n
O11 Na O5 Mo1 4_666 . -125.3(7) n
O8 Mo3 O7 Mo1 . . 72.6(4) n
O9 Mo3 O7 Mo1 . . 178.1(4) n
O10 Mo3 O7 Mo1 . . -55.5(8) n
O2 Mo3 O7 Mo1 . . -15.7(3) n
O3 Mo3 O7 Mo1 . . -89.5(4) n
O6 Mo1 O7 Mo3 . . -75.0(4) n
O5 Mo1 O7 Mo3 . . -179.9(4) n
O4 Mo1 O7 Mo3 . . 52.8(8) n
O2 Mo1 O7 Mo3 . . 15.7(3) n
O1 Mo1 O7 Mo3 . . 90.4(4) n
O11 Mo2 O10 Mo3 . . -73.9(5) n
O12 Mo2 O10 Mo3 . . -180.0(4) n
O4 Mo2 O10 Mo3 3_655 . 53.2(8) n
O3 Mo2 O10 Mo3 . . 16.4(3) n
O1 Mo2 O10 Mo3 3_655 . 90.3(4) n
O8 Mo3 O10 Mo2 . . 178.4(4) n
O9 Mo3 O10 Mo2 . . 72.9(5) n
O7 Mo3 O10 Mo2 . . -52.6(9) n
O2 Mo3 O10 Mo2 . . -90.0(4) n
O3 Mo3 O10 Mo2 . . -16.4(3) n
O12 Mo2 O11 Na . 4_465 -46(2) n
O4 Mo2 O11 Na 3_655 4_465 59(2) n
O10 Mo2 O11 Na . 4_465 -144(2) n
O3 Mo2 O11 Na . 4_465 144(2) n
O1 Mo2 O11 Na 3_655 4_465 107(2) n
O11 Mo2 O12 Na . 3_655 140.2(7) n
O4 Mo2 O12 Na 3_655 3_655 38.6(8) n
O10 Mo2 O12 Na . 3_655 -117.8(7) n
O3 Mo2 O12 Na . 3_655 -68.5(13) n
O1 Mo2 O12 Na 3_655 3_655 -32.3(7) n
